data_7152003
loop_
_publ_author_name
'Das, Soumyajit'
'Bedi, Anjan'
'Krishna, G. Rama'
'Reddy, C. Malla'
'Zade, Sanjio S.'

_publ_section_title
;
 Cyclopenta[c]selenophene based cooligomers and their polymers:
 comparative study with thiophene analogues.
;
_journal_issue 20
_journal_name_full 'Organic &amp; biomolecular chemistry'
_journal_page_first 6963
_journal_page_last 6972
_journal_paper_doi 10.1039/c1ob05866e
_journal_volume 9
_journal_year 2011
_chemical_formula_sum 'C19 H18 Br2 O2 S2 Se'
_chemical_formula_weight 581.23
_chemical_name_systematic
;
?
;
_space_group_IT_number 14
_symmetry_cell_setting monoclinic
_symmetry_space_group_name_Hall '-P 2yn'
_symmetry_space_group_name_H-M 'P 1 21/n 1'
_atom_sites_solution_hydrogens geom
_atom_sites_solution_primary direct
_atom_sites_solution_secondary difmap
_audit_creation_method SHELXL-97
_cell_angle_alpha 90.00
_cell_angle_beta 90.920(5)
_cell_angle_gamma 90.00
_cell_formula_units_Z 8
_cell_length_a 5.7974(7)
_cell_length_b 17.042(2)
_cell_length_c 41.927(5)
_cell_measurement_reflns_used 9968
_cell_measurement_temperature 296(2)
_cell_measurement_theta_max 23.91
_cell_measurement_theta_min 2.28
_cell_volume 4141.8(9)
_computing_cell_refinement 'Bruker SAINT'
_computing_data_collection 'Bruker APEX2'
_computing_data_reduction 'Bruker SAINT'
_computing_molecular_graphics 'Bruker SHELXTL'
_computing_publication_material 'Bruker SHELXTL'
_computing_structure_refinement 'SHELXL-97 (Sheldrick, 2008)'
_computing_structure_solution 'SHELXS-97 (Sheldrick, 2008)'
_diffrn_ambient_temperature 296(2)
_diffrn_measured_fraction_theta_full 0.992
_diffrn_measured_fraction_theta_max 0.992
_diffrn_measurement_device_type 'Bruker APEX-II CCD'
_diffrn_measurement_method '\ f and \ w scans'
_diffrn_radiation_monochromator graphite
_diffrn_radiation_source 'fine-focus sealed tube'
_diffrn_radiation_type MoK\a
_diffrn_radiation_wavelength 0.71073
_diffrn_reflns_av_R_equivalents 0.0799
_diffrn_reflns_av_sigmaI/netI 0.0723
_diffrn_reflns_limit_h_max 7
_diffrn_reflns_limit_h_min -7
_diffrn_reflns_limit_k_max 21
_diffrn_reflns_limit_k_min -21
_diffrn_reflns_limit_l_max 53
_diffrn_reflns_limit_l_min -53
_diffrn_reflns_number 59499
_diffrn_reflns_theta_full 27.00
_diffrn_reflns_theta_max 27.00
_diffrn_reflns_theta_min 0.97
_exptl_absorpt_coefficient_mu 5.885
_exptl_absorpt_correction_T_max 0.997
_exptl_absorpt_correction_T_min 0.992
_exptl_absorpt_correction_type multi-scan
_exptl_absorpt_process_details 'multi-scan absorption correction'
_exptl_crystal_colour yellow
_exptl_crystal_density_diffrn 1.864
_exptl_crystal_density_method 'not measured'
_exptl_crystal_description needle
_exptl_crystal_F_000 2272
_exptl_crystal_size_max 0.01
_exptl_crystal_size_mid 0.0011
_exptl_crystal_size_min 0.00054
_refine_diff_density_max 0.899
_refine_diff_density_min -0.774
_refine_diff_density_rms 0.124
_refine_ls_extinction_method none
_refine_ls_goodness_of_fit_ref 0.937
_refine_ls_hydrogen_treatment constr
_refine_ls_matrix_type full
_refine_ls_number_parameters 473
_refine_ls_number_reflns 8987
_refine_ls_number_restraints 0
_refine_ls_restrained_S_all 0.937
_refine_ls_R_factor_all 0.0983
_refine_ls_R_factor_gt 0.0467
_refine_ls_shift/su_max 0.001
_refine_ls_shift/su_mean 0.000
_refine_ls_structure_factor_coef Fsqd
_refine_ls_weighting_details 'calc w=1/[\s^2^(Fo^2^)+(0.1000P)^2^+0.1682P] where P=(Fo^2^+2Fc^2^)/3'
_refine_ls_weighting_scheme calc
_refine_ls_wR_factor_gt 0.1240
_refine_ls_wR_factor_ref 0.1575
_reflns_number_gt 5631
_reflns_number_total 8987
_reflns_threshold_expression >2sigma(I)
_cod_data_source_file c1ob05866e.txt
_cod_data_source_block ssz_ab_dbmtcpt_b
_cod_depositor_comments
;
The following automatic conversions were performed:

'_symmetry_cell_setting' value 'Monoclinic' changed to 'monoclinic'
according to /home/saulius/struct/CIF-dictionaries/cif_core.dic
dictionary named 'cif_core.dic' version 2.4.1 from 2010-06-29.

Automatic conversion script
Id: cif_fix_values 1715 2011-07-08 13:25:40Z adriana 
;
_cod_original_cell_volume 4141.9(9)
_cod_original_sg_symbol_H-M 'P2(1)/n '
_cod_database_code 7152003

loop_
_symmetry_equiv_pos_as_xyz
'x, y, z'
'-x+1/2, y+1/2, -z+1/2'
'-x, -y, -z'
'x-1/2, -y-1/2, z-1/2'

loop_
_atom_site_label
_atom_site_type_symbol
_atom_site_fract_x
_atom_site_fract_y
_atom_site_fract_z
_atom_site_U_iso_or_equiv
_atom_site_adp_type
_atom_site_occupancy
_atom_site_symmetry_multiplicity
_atom_site_calc_flag
_atom_site_refinement_flags
Se1 Se 1.16687(10) 0.67918(3) 0.025468(13) 0.03668(17) Uani 1 1 d .
Se2 Se 1.22122(10) 0.50768(3) 0.177393(13) 0.03507(17) Uani 1 1 d .
Br2 Br 1.56789(12) 0.70250(4) 0.186149(16) 0.0547(2) Uani 1 1 d .
Br1 Br 0.46080(12) 0.78618(4) -0.107478(16) 0.0548(2) Uani 1 1 d .
Br3 Br 0.50620(12) 0.45902(5) 0.040363(15) 0.0590(2) Uani 1 1 d .
Br4 Br 1.67151(12) 0.41473(5) 0.330772(15) 0.0565(2) Uani 1 1 d .
S1 S 0.6052(3) 0.78148(10) -0.03668(4) 0.0418(4) Uani 1 1 d .
S4 S 1.3197(3) 0.40210(9) 0.27500(3) 0.0408(4) Uani 1 1 d .
S2 S 1.2313(3) 0.73831(10) 0.12983(3) 0.0428(4) Uani 1 1 d .
S3 S 0.6510(3) 0.43219(9) 0.11081(3) 0.0395(4) Uani 1 1 d .
C14 C 0.9497(9) 0.7796(3) 0.06379(12) 0.0292(12) Uani 1 1 d .
C5 C 0.9225(9) 0.7414(3) 0.01009(12) 0.0301(12) Uani 1 1 d .
C6 C 0.8373(9) 0.7864(3) 0.03361(13) 0.0286(12) Uani 1 1 d .
C4 C 0.8551(10) 0.7371(3) -0.02288(13) 0.0345(13) Uani 1 1 d .
C13 C 0.8497(9) 0.8355(3) 0.08694(12) 0.0317(13) Uani 1 1 d .
H13A H 0.9700 0.8618 0.0992 0.038 Uiso 1 1 calc R
H13B H 0.7474 0.8088 0.1015 0.038 Uiso 1 1 calc R
C9 C 0.8787(9) 0.9614(3) 0.05738(13) 0.0322(13) Uani 1 1 d .
H9A H 0.9218 0.9900 0.0766 0.039 Uiso 1 1 calc R
H9B H 1.0179 0.9405 0.0481 0.039 Uiso 1 1 calc R
C7 C 0.6535(8) 0.8473(3) 0.03500(12) 0.0312(13) Uani 1 1 d .
H7A H 0.5022 0.8234 0.0365 0.037 Uiso 1 1 calc R
H7B H 0.6562 0.8809 0.0163 0.037 Uiso 1 1 calc R
C8 C 0.7152(8) 0.8943(3) 0.06571(12) 0.0279(12) Uani 1 1 d .
C11 C 0.5044(9) 0.9257(3) 0.08089(13) 0.0357(13) Uani 1 1 d .
H11A H 0.4273 0.9625 0.0666 0.043 Uiso 1 1 calc R
H11B H 0.3984 0.8833 0.0854 0.043 Uiso 1 1 calc R
C15 C 1.1275(9) 0.7269(3) 0.06532(13) 0.0318(13) Uani 1 1 d .
C18 C 1.5908(11) 0.6569(3) 0.12063(15) 0.0447(16) Uani 1 1 d .
H18 H 1.7286 0.6299 0.1239 0.054 Uiso 1 1 calc R
C2 C 0.8555(11) 0.7138(4) -0.07745(15) 0.0493(17) Uani 1 1 d .
H2 H 0.9085 0.6946 -0.0967 0.059 Uiso 1 1 calc R
C17 C 1.4793(10) 0.6632(3) 0.09100(14) 0.0373(14) Uani 1 1 d .
H17 H 1.5348 0.6398 0.0726 0.045 Uiso 1 1 calc R
C3 C 0.9701(11) 0.7030(4) -0.04840(14) 0.0467(16) Uani 1 1 d .
H3 H 1.1087 0.6759 -0.0462 0.056 Uiso 1 1 calc R
C12 C 0.3823(11) 0.9989(4) 0.12473(17) 0.062(2) Uani 1 1 d .
H12A H 0.3123 1.0371 0.1108 0.093 Uiso 1 1 calc R
H12B H 0.4355 1.0242 0.1439 0.093 Uiso 1 1 calc R
H12C H 0.2709 0.9594 0.1299 0.093 Uiso 1 1 calc R
C16 C 1.2819(9) 0.7068(3) 0.09132(13) 0.0327(13) Uani 1 1 d .
C19 C 1.4771(10) 0.6940(3) 0.14378(14) 0.0381(14) Uani 1 1 d .
C1 C 0.6611(10) 0.7549(4) -0.07458(13) 0.0401(15) Uani 1 1 d .
C10 C 0.9051(12) 1.0787(4) 0.02977(18) 0.062(2) Uani 1 1 d .
H10A H 0.9335 1.1062 0.0494 0.093 Uiso 1 1 calc R
H10B H 0.8259 1.1127 0.0150 0.093 Uiso 1 1 calc R
H10C H 1.0492 1.0626 0.0209 0.093 Uiso 1 1 calc R
O2 O 0.5708(6) 0.9637(3) 0.10934(9) 0.0440(11) Uani 1 1 d .
O1 O 0.7680(6) 1.0120(2) 0.03563(10) 0.0421(10) Uani 1 1 d .
C26 C 0.7118(8) 0.3362(3) 0.17824(12) 0.0264(12) Uani 1 1 d .
H26A H 0.7068 0.3108 0.1575 0.032 Uiso 1 1 calc R
H26B H 0.5618 0.3588 0.1824 0.032 Uiso 1 1 calc R
C23 C 0.9086(9) 0.4664(3) 0.12649(13) 0.0312(13) Uani 1 1 d .
C32 C 0.9177(9) 0.3282(3) 0.22908(12) 0.0299(12) Uani 1 1 d .
H32A H 0.8159 0.3484 0.2453 0.036 Uiso 1 1 calc R
H32B H 1.0399 0.2981 0.2394 0.036 Uiso 1 1 calc R
C34 C 1.1906(9) 0.4453(3) 0.21422(12) 0.0293(12) Uani 1 1 d .
C24 C 0.9763(9) 0.4507(3) 0.15941(13) 0.0312(13) Uani 1 1 d .
C25 C 0.8966(9) 0.3972(3) 0.17973(12) 0.0274(12) Uani 1 1 d .
C35 C 1.3467(9) 0.4556(3) 0.24030(12) 0.0319(13) Uani 1 1 d .
C30 C 0.5783(8) 0.2382(3) 0.21861(12) 0.0299(12) Uani 1 1 d .
H30A H 0.4706 0.2774 0.2261 0.036 Uiso 1 1 calc R
H30B H 0.5006 0.2069 0.2024 0.036 Uiso 1 1 calc R
C22 C 1.0267(10) 0.5062(3) 0.10354(13) 0.0364(14) Uani 1 1 d .
H22 H 1.1701 0.5292 0.1073 0.044 Uiso 1 1 calc R
C28 C 0.9470(9) 0.2181(3) 0.19095(12) 0.0286(12) Uani 1 1 d .
H28A H 1.0796 0.2447 0.1822 0.034 Uiso 1 1 calc R
H28B H 1.0014 0.1831 0.2077 0.034 Uiso 1 1 calc R
C33 C 1.0137(9) 0.3927(3) 0.20976(12) 0.0290(12) Uani 1 1 d .
C36 C 1.5343(10) 0.5040(4) 0.24275(14) 0.0421(15) Uani 1 1 d .
H36 H 1.5776 0.5380 0.2266 0.051 Uiso 1 1 calc R
C20 C 0.7113(10) 0.4717(4) 0.07426(13) 0.0396(15) Uani 1 1 d .
C38 C 1.5612(10) 0.4438(4) 0.29099(13) 0.0397(15) Uani 1 1 d .
C27 C 0.7835(8) 0.2778(3) 0.20468(12) 0.0271(12) Uani 1 1 d .
C31 C 0.4612(11) 0.1545(4) 0.25899(18) 0.067(2) Uani 1 1 d .
H31A H 0.3676 0.1942 0.2686 0.100 Uiso 1 1 calc R
H31B H 0.5165 0.1189 0.2751 0.100 Uiso 1 1 calc R
H31C H 0.3708 0.1262 0.2434 0.100 Uiso 1 1 calc R
C21 C 0.9154(11) 0.5092(4) 0.07456(14) 0.0453(16) Uani 1 1 d .
H21 H 0.9748 0.5346 0.0569 0.054 Uiso 1 1 calc R
C29 C 0.9862(11) 0.1222(4) 0.15193(17) 0.0551(18) Uani 1 1 d .
H29A H 1.0957 0.1513 0.1397 0.083 Uiso 1 1 calc R
H29B H 0.8997 0.0880 0.1380 0.083 Uiso 1 1 calc R
H29C H 1.0664 0.0915 0.1678 0.083 Uiso 1 1 calc R
C37 C 1.6544(11) 0.4976(4) 0.27163(15) 0.0484(16) Uani 1 1 d .
H37 H 1.7842 0.5272 0.2769 0.058 Uiso 1 1 calc R
O3 O 0.8352(6) 0.1743(2) 0.16692(9) 0.0408(10) Uani 1 1 d .
O4 O 0.6488(6) 0.1899(2) 0.24411(9) 0.0424(10) Uani 1 1 d .

loop_
_atom_site_aniso_label
_atom_site_aniso_U_11
_atom_site_aniso_U_22
_atom_site_aniso_U_33
_atom_site_aniso_U_23
_atom_site_aniso_U_13
_atom_site_aniso_U_12
Se1 0.0440(4) 0.0312(3) 0.0349(3) -0.0019(2) 0.0042(3) 0.0057(3)
Se2 0.0440(4) 0.0289(3) 0.0324(3) 0.0018(2) 0.0025(3) -0.0052(3)
Br2 0.0595(4) 0.0617(5) 0.0426(4) 0.0112(3) -0.0113(3) -0.0058(3)
Br1 0.0646(5) 0.0602(5) 0.0391(4) 0.0013(3) -0.0146(3) -0.0099(4)
Br3 0.0668(5) 0.0764(5) 0.0336(4) 0.0049(3) -0.0099(3) 0.0090(4)
Br4 0.0649(5) 0.0690(5) 0.0353(4) 0.0001(3) -0.0097(3) 0.0066(4)
S1 0.0399(9) 0.0527(10) 0.0328(8) -0.0066(7) -0.0041(7) 0.0035(7)
S4 0.0478(9) 0.0469(9) 0.0278(8) 0.0010(7) 0.0000(7) -0.0110(7)
S2 0.0421(9) 0.0530(10) 0.0333(8) 0.0042(7) 0.0012(7) 0.0128(8)
S3 0.0424(9) 0.0469(9) 0.0293(8) 0.0086(7) -0.0006(7) -0.0039(7)
C14 0.031(3) 0.028(3) 0.029(3) 0.007(2) -0.001(2) -0.003(2)
C5 0.031(3) 0.027(3) 0.031(3) 0.001(2) 0.000(2) -0.005(2)
C6 0.028(3) 0.025(3) 0.033(3) 0.000(2) 0.001(2) -0.002(2)
C4 0.041(3) 0.028(3) 0.034(3) -0.003(2) 0.000(3) -0.006(3)
C13 0.030(3) 0.039(3) 0.026(3) -0.001(2) 0.003(2) -0.002(3)
C9 0.029(3) 0.037(3) 0.031(3) 0.000(3) -0.001(2) 0.002(3)
C7 0.024(3) 0.038(3) 0.031(3) -0.002(2) -0.004(2) -0.007(2)
C8 0.025(3) 0.030(3) 0.029(3) -0.002(2) 0.002(2) -0.001(2)
C11 0.030(3) 0.043(4) 0.034(3) -0.002(3) 0.000(3) -0.001(3)
C15 0.031(3) 0.030(3) 0.035(3) 0.007(2) -0.002(2) -0.002(3)
C18 0.039(4) 0.033(3) 0.062(4) 0.010(3) -0.004(3) 0.006(3)
C2 0.055(4) 0.060(4) 0.033(4) -0.010(3) 0.001(3) 0.004(4)
C17 0.043(4) 0.035(3) 0.035(3) 0.000(3) -0.009(3) 0.007(3)
C3 0.056(4) 0.046(4) 0.038(4) -0.008(3) 0.000(3) -0.004(3)
C12 0.052(4) 0.071(5) 0.063(5) -0.024(4) 0.015(4) 0.018(4)
C16 0.035(3) 0.031(3) 0.033(3) -0.001(2) 0.004(3) -0.003(3)
C19 0.037(3) 0.039(3) 0.038(3) 0.011(3) -0.002(3) -0.005(3)
C1 0.050(4) 0.042(4) 0.028(3) -0.008(3) -0.006(3) -0.011(3)
C10 0.070(5) 0.036(4) 0.079(5) 0.018(4) 0.013(4) -0.008(4)
O2 0.030(2) 0.058(3) 0.043(2) -0.017(2) -0.0008(18) 0.015(2)
O1 0.038(2) 0.038(2) 0.051(3) 0.012(2) -0.004(2) -0.0012(19)
C26 0.027(3) 0.025(3) 0.027(3) -0.001(2) -0.003(2) 0.003(2)
C23 0.037(3) 0.024(3) 0.032(3) 0.006(2) 0.002(3) 0.008(2)
C32 0.029(3) 0.035(3) 0.027(3) 0.008(2) 0.001(2) -0.001(2)
C34 0.035(3) 0.028(3) 0.025(3) -0.001(2) 0.003(2) 0.002(2)
C24 0.032(3) 0.025(3) 0.037(3) -0.001(2) 0.004(2) 0.005(2)
C25 0.028(3) 0.028(3) 0.026(3) 0.001(2) 0.001(2) 0.007(2)
C35 0.041(3) 0.024(3) 0.030(3) -0.002(2) -0.003(3) -0.001(3)
C30 0.023(3) 0.040(3) 0.027(3) 0.002(2) 0.002(2) 0.005(2)
C22 0.031(3) 0.045(4) 0.033(3) 0.013(3) 0.005(3) 0.000(3)
C28 0.025(3) 0.033(3) 0.027(3) 0.002(2) -0.004(2) 0.006(2)
C33 0.029(3) 0.031(3) 0.027(3) -0.003(2) 0.004(2) 0.003(2)
C36 0.049(4) 0.042(4) 0.036(3) 0.005(3) -0.004(3) -0.005(3)
C20 0.044(4) 0.046(4) 0.029(3) 0.004(3) 0.000(3) 0.018(3)
C38 0.043(4) 0.048(4) 0.028(3) -0.007(3) -0.004(3) 0.005(3)
C27 0.020(3) 0.030(3) 0.032(3) 0.003(2) -0.001(2) 0.006(2)
C31 0.043(4) 0.083(6) 0.075(5) 0.041(4) 0.016(4) -0.010(4)
C21 0.048(4) 0.056(4) 0.032(3) 0.016(3) 0.013(3) 0.000(3)
C29 0.057(4) 0.047(4) 0.061(4) -0.015(3) 0.010(3) 0.016(3)
C37 0.044(4) 0.051(4) 0.050(4) -0.003(3) -0.008(3) -0.010(3)
O3 0.036(2) 0.044(2) 0.042(2) -0.0131(19) 0.0002(19) 0.0112(19)
O4 0.033(2) 0.047(3) 0.047(3) 0.018(2) 0.0024(19) -0.0053(19)

loop_
_atom_type_symbol
_atom_type_description
_atom_type_scat_dispersion_real
_atom_type_scat_dispersion_imag
_atom_type_scat_source
C C 0.0033 0.0016 'International Tables Vol C Tables 4.2.6.8 and 6.1.1.4'
H H 0.0000 0.0000 'International Tables Vol C Tables 4.2.6.8 and 6.1.1.4'
O O 0.0106 0.0060 'International Tables Vol C Tables 4.2.6.8 and 6.1.1.4'
S S 0.1246 0.1234 'International Tables Vol C Tables 4.2.6.8 and 6.1.1.4'
Se Se -0.0929 2.2259 'International Tables Vol C Tables 4.2.6.8 and 6.1.1.4'
Br Br -0.2901 2.4595 'International Tables Vol C Tables 4.2.6.8 and 6.1.1.4'

loop_
_geom_angle_atom_site_label_1
_geom_angle_atom_site_label_2
_geom_angle_atom_site_label_3
_geom_angle
C15 Se1 C5 87.7(2)
C24 Se2 C34 87.5(2)
C1 S1 C4 91.4(3)
C38 S4 C35 91.5(3)
C19 S2 C16 91.7(3)
C20 S3 C23 91.2(3)
C15 C14 C6 115.6(5)
C15 C14 C13 133.8(5)
C6 C14 C13 110.6(4)
C6 C5 C4 129.6(5)
C6 C5 Se1 110.7(4)
C4 C5 Se1 119.7(4)
C5 C6 C14 115.9(5)
C5 C6 C7 134.0(5)
C14 C6 C7 110.0(5)
C3 C4 C5 129.4(5)
C3 C4 S1 109.5(4)
C5 C4 S1 121.0(4)
C14 C13 C8 103.8(4)
O1 C9 C8 109.2(4)
C6 C7 C8 103.7(4)
C11 C8 C9 110.2(4)
C11 C8 C13 113.5(4)
C9 C8 C13 107.9(4)
C11 C8 C7 111.2(4)
C9 C8 C7 109.4(4)
C13 C8 C7 104.5(4)
O2 C11 C8 108.3(4)
C14 C15 C16 130.6(5)
C14 C15 Se1 110.2(4)
C16 C15 Se1 119.2(4)
C19 C18 C17 112.4(6)
C1 C2 C3 112.5(6)
C16 C17 C18 114.2(5)
C2 C3 C4 112.9(6)
C17 C16 C15 129.3(5)
C17 C16 S2 109.4(4)
C15 C16 S2 121.3(4)
C18 C19 S2 112.2(5)
C18 C19 Br2 126.6(5)
S2 C19 Br2 121.1(4)
C2 C1 S1 113.6(5)
C2 C1 Br1 126.8(5)
S1 C1 Br1 119.5(4)
C11 O2 C12 112.3(4)
C9 O1 C10 110.8(5)
C25 C26 C27 103.6(4)
C22 C23 C24 128.9(5)
C22 C23 S3 109.8(4)
C24 C23 S3 121.3(4)
C33 C32 C27 104.0(4)
C33 C34 C35 130.7(5)
C33 C34 Se2 109.7(4)
C35 C34 Se2 119.6(4)
C25 C24 C23 129.8(5)
C25 C24 Se2 111.4(4)
C23 C24 Se2 118.6(4)
C24 C25 C33 115.9(5)
C24 C25 C26 134.7(5)
C33 C25 C26 109.3(4)
C36 C35 C34 129.0(5)
C36 C35 S4 109.7(4)
C34 C35 S4 121.2(4)
O4 C30 C27 109.7(4)
C21 C22 C23 114.1(5)
O3 C28 C27 110.3(4)
C34 C33 C25 115.4(5)
C34 C33 C32 134.2(5)
C25 C33 C32 110.3(5)
C35 C36 C37 113.9(6)
C21 C20 S3 111.7(4)
C21 C20 Br3 128.1(5)
S3 C20 Br3 120.2(4)
C37 C38 S4 112.6(5)
C37 C38 Br4 126.4(5)
S4 C38 Br4 121.0(4)
C30 C27 C28 110.7(4)
C30 C27 C32 112.9(4)
C28 C27 C32 108.4(4)
C30 C27 C26 111.4(4)
C28 C27 C26 108.9(4)
C32 C27 C26 104.2(4)
C20 C21 C22 113.1(5)
C38 C37 C36 112.2(6)
C29 O3 C28 112.0(4)
C31 O4 C30 111.9(4)

loop_
_geom_bond_atom_site_label_1
_geom_bond_atom_site_label_2
_geom_bond_distance
Se1 C15 1.876(6)
Se1 C5 1.876(5)
Se2 C24 1.869(6)
Se2 C34 1.886(5)
Br2 C19 1.850(6)
Br1 C1 1.866(6)
Br3 C20 1.851(6)
Br4 C38 1.845(6)
S1 C1 1.689(6)
S1 C4 1.726(6)
S4 C38 1.699(6)
S4 C35 1.726(5)
S2 C19 1.708(6)
S2 C16 1.732(6)
S3 C20 1.715(6)
S3 C23 1.723(6)
C14 C15 1.368(7)
C14 C6 1.419(7)
C14 C13 1.485(7)
C5 C6 1.349(7)
C5 C4 1.432(7)
C6 C7 1.488(7)
C4 C3 1.397(8)
C13 C8 1.543(7)
C9 O1 1.403(6)
C9 C8 1.530(7)
C7 C8 1.553(7)
C8 C11 1.487(7)
C11 O2 1.406(6)
C15 C16 1.441(8)
C18 C19 1.340(8)
C18 C17 1.395(8)
C2 C1 1.334(8)
C2 C3 1.390(9)
C17 C16 1.364(8)
C12 O2 1.412(7)
C10 O1 1.411(7)
C26 C25 1.495(7)
C26 C27 1.542(7)
C23 C22 1.370(7)
C23 C24 1.454(7)
C32 C33 1.480(7)
C32 C27 1.537(7)
C34 C33 1.372(7)
C34 C35 1.419(7)
C24 C25 1.335(7)
C25 C33 1.423(7)
C35 C36 1.367(8)
C30 O4 1.406(6)
C30 C27 1.494(7)
C22 C21 1.368(8)
C28 O3 1.404(6)
C28 C27 1.511(7)
C36 C37 1.391(8)
C20 C21 1.345(8)
C38 C37 1.343(8)
C31 O4 1.399(7)
C29 O3 1.403(6)
